data_4109345
loop_
_publ_author_name
'Brad C. Bailey'
'John C. Huffman'
'Daniel J. Mindiola'

_publ_section_title
;
 Intermolecular Activation of C-X (X = H, O, F) Bonds by a Ti\\tbCtBu
 Linkage
;
_journal_name_full 'Journal of the American Chemical Society'
_journal_page_first 5302
_journal_page_last 5303
_journal_paper_doi 10.1021/ja0684646
_journal_volume 129
_journal_year 2007
_chemical_formula_moiety 'C38 H49 F8 N P2 Ti'
_chemical_formula_sum 'C38 H49 F8 N P2 Ti'
_chemical_formula_weight 781.62
_chemical_name_systematic
; 
 ? 
;
_space_group_IT_number 2
_symmetry_cell_setting triclinic
_symmetry_space_group_name_Hall '-P 1'
_symmetry_space_group_name_H-M 'P -1'
_atom_sites_solution_hydrogens geom
_atom_sites_solution_primary direct
_atom_sites_solution_secondary difmap
_audit_creation_method SHELXL-97
_cell_angle_alpha 74.369(2)
_cell_angle_beta 81.009(2)
_cell_angle_gamma 76.569(2)
_cell_formula_units_Z 2
_cell_length_a 10.3246(10)
_cell_length_b 10.5120(10)
_cell_length_c 18.6371(18)
_cell_measurement_reflns_used 1939
_cell_measurement_temperature 125(2)
_cell_measurement_theta_max 27.52
_cell_measurement_theta_min 2.59
_cell_volume 1885.1(3)
_computing_cell_refinement 'SAINT (Bruker, 1999)'
_computing_data_collection 'SMART (Bruker, 1999)'
_computing_data_reduction 'SAINT (Bruker, 1999), XTEL (local package)'
_computing_molecular_graphics 'Reciprocal Net (http://recipnet.org)'
_computing_structure_refinement 'SHELXL-97 (Sheldrick, 1997)'
_computing_structure_solution 'SHELXS-97 (Sheldrick, 1990)'
_diffrn_ambient_temperature 125(2)
_diffrn_detector 'CCD area detector'
_diffrn_detector_area_resol_mean 44.52
_diffrn_detector_type 'Bruker SMART 6000'
_diffrn_measured_fraction_theta_full 0.996
_diffrn_measured_fraction_theta_max 0.996
_diffrn_measurement_details '   0.30 degree frames measured for 5.16 seconds each'
_diffrn_measurement_device 'three-circle goniometer with fixed chi'
_diffrn_measurement_device_type 'Bruker Platform goniometer'
_diffrn_measurement_method '\w scans'
_diffrn_radiation_monochromator graphite
_diffrn_radiation_source 'fine-focus sealed tube'
_diffrn_radiation_type MoK\a
_diffrn_radiation_wavelength 0.71073
_diffrn_reflns_av_R_equivalents 0.0634
_diffrn_reflns_av_sigmaI/netI 0.0461
_diffrn_reflns_limit_h_max 13
_diffrn_reflns_limit_h_min -13
_diffrn_reflns_limit_k_max 13
_diffrn_reflns_limit_k_min -13
_diffrn_reflns_limit_l_max 24
_diffrn_reflns_limit_l_min -24
_diffrn_reflns_number 35381
_diffrn_reflns_theta_full 27.54
_diffrn_reflns_theta_max 27.54
_diffrn_reflns_theta_min 2.04
_diffrn_standards_decay_% 0.0
_exptl_absorpt_coefficient_mu 0.380
_exptl_absorpt_correction_type none
_exptl_crystal_colour 'dark orange'
_exptl_crystal_density_diffrn 1.377
_exptl_crystal_description cleaved
_exptl_crystal_F_000 816
_exptl_crystal_size_max 0.35
_exptl_crystal_size_mid 0.35
_exptl_crystal_size_min 0.35
_refine_diff_density_max 0.504
_refine_diff_density_min -0.422
_refine_diff_density_rms 0.069
_refine_ls_extinction_method none
_refine_ls_goodness_of_fit_ref 1.027
_refine_ls_hydrogen_treatment mixed
_refine_ls_matrix_type full
_refine_ls_number_parameters 647
_refine_ls_number_reflns 8674
_refine_ls_number_restraints 0
_refine_ls_restrained_S_all 1.027
_refine_ls_R_factor_all 0.0465
_refine_ls_R_factor_gt 0.0384
_refine_ls_shift/su_max 0.002
_refine_ls_shift/su_mean 0.000
_refine_ls_structure_factor_coef Fsqd
_refine_ls_weighting_details 'calc w=1/[\s^2^(Fo^2^)+(0.0660P)^2^+0.2478P] where P=(Fo^2^+2Fc^2^)/3'
_refine_ls_weighting_scheme calc
_refine_ls_wR_factor_gt 0.1053
_refine_ls_wR_factor_ref 0.1099
_reflns_number_gt 7184
_reflns_number_total 8674
_reflns_threshold_expression >2sigma(I)
_cod_data_source_file ja0684646si20061126_123002.cif
_cod_data_source_block 06126
_cod_original_sg_symbol_H-M 'P -1 '
_cod_database_code 4109345

loop_
_symmetry_equiv_pos_as_xyz
'x, y, z'
'-x, -y, -z'

loop_
_atom_site_label
_atom_site_type_symbol
_atom_site_fract_x
_atom_site_fract_y
_atom_site_fract_z
_atom_site_U_iso_or_equiv
_atom_site_adp_type
_atom_site_occupancy
_atom_site_symmetry_multiplicity
_atom_site_calc_flag
Ti1 Ti 0.24028(3) 0.78990(3) 0.229822(16) 0.01320(8) Uani 1 1 d
P2 P 0.21520(4) 0.79779(4) 0.09059(2) 0.01407(10) Uani 1 1 d
C3 C 0.05522(16) 0.74622(17) 0.10600(9) 0.0154(3) Uani 1 1 d
H60 H -0.361(3) 0.861(3) 0.5059(18) 0.066(10) Uiso 1 1 d
C4 C 0.00455(18) 0.70395(18) 0.05302(10) 0.0175(3) Uani 1 1 d
C5 C -0.11125(18) 0.65177(18) 0.06867(10) 0.0182(3) Uani 1 1 d
C6 C -0.1644(2) 0.6076(2) 0.01037(11) 0.0221(4) Uani 1 1 d
C7 C -0.17559(18) 0.64011(19) 0.14126(10) 0.0201(4) Uani 1 1 d
C8 C -0.12678(18) 0.67963(18) 0.19540(10) 0.0187(3) Uani 1 1 d
C9 C -0.01041(17) 0.73464(16) 0.17922(9) 0.0152(3) Uani 1 1 d
N10 N 0.04612(14) 0.77108(14) 0.23331(8) 0.0153(3) Uani 1 1 d
C11 C -0.03940(17) 0.79430(17) 0.29805(9) 0.0159(3) Uani 1 1 d
C12 C -0.16930(18) 0.87296(18) 0.29388(10) 0.0196(4) Uani 1 1 d
C13 C -0.24664(18) 0.90082(19) 0.35724(11) 0.0222(4) Uani 1 1 d
C14 C -0.19828(19) 0.85488(19) 0.42779(10) 0.0220(4) Uani 1 1 d
C15 C -0.2827(2) 0.8927(2) 0.49530(12) 0.0307(5) Uani 1 1 d
C16 C -0.06960(19) 0.77748(18) 0.43196(10) 0.0199(4) Uani 1 1 d
C17 C 0.00980(17) 0.74545(17) 0.36897(9) 0.0168(3) Uani 1 1 d
P18 P 0.18517(4) 0.66282(4) 0.36515(2) 0.01554(10) Uani 1 1 d
C19 C 0.20485(17) 0.95028(17) 0.01179(9) 0.0173(3) Uani 1 1 d
C20 C 0.1947(2) 0.9301(2) -0.06521(10) 0.0228(4) Uani 1 1 d
C21 C 0.3207(2) 1.0198(2) 0.00808(11) 0.0235(4) Uani 1 1 d
C22 C 0.32883(17) 0.65728(18) 0.05620(10) 0.0179(3) Uani 1 1 d
C23 C 0.3204(2) 0.52355(19) 0.11364(11) 0.0223(4) Uani 1 1 d
C24 C 0.47327(19) 0.6776(2) 0.03992(12) 0.0247(4) Uani 1 1 d
C25 C 0.2499(2) 0.6732(2) 0.45038(10) 0.0222(4) Uani 1 1 d
C26 C 0.3995(2) 0.6761(2) 0.43589(13) 0.0302(4) Uani 1 1 d
C27 C 0.2206(2) 0.5652(2) 0.52096(11) 0.0306(5) Uani 1 1 d
C28 C 0.19362(19) 0.48030(18) 0.37527(10) 0.0206(4) Uani 1 1 d
C29 C 0.3411(2) 0.4132(2) 0.36137(13) 0.0283(4) Uani 1 1 d
C30 C 0.1083(2) 0.4536(2) 0.32328(12) 0.0249(4) Uani 1 1 d
C31 C 0.24696(16) 0.96786(17) 0.24041(9) 0.0151(3) Uani 1 1 d
C32 C 0.36785(17) 1.03361(17) 0.23636(10) 0.0177(3) Uani 1 1 d
C33 C 0.49878(18) 0.9444(2) 0.21289(12) 0.0234(4) Uani 1 1 d
C34 C 0.3519(2) 1.1716(2) 0.17885(12) 0.0255(4) Uani 1 1 d
C35 C 0.3793(2) 1.0606(2) 0.31192(11) 0.0223(4) Uani 1 1 d
C36 C 0.11420(17) 1.05451(16) 0.25580(10) 0.0165(3) Uani 1 1 d
C37 C 0.03686(18) 1.13457(18) 0.19850(10) 0.0193(4) Uani 1 1 d
C38 C -0.08705(18) 1.21370(18) 0.21088(11) 0.0219(4) Uani 1 1 d
C39 C -0.14510(18) 1.21741(19) 0.28320(11) 0.0230(4) Uani 1 1 d
C40 C -0.06928(19) 1.14231(19) 0.34074(10) 0.0224(4) Uani 1 1 d
C41 C 0.05512(18) 1.06323(18) 0.32747(10) 0.0188(3) Uani 1 1 d
F42 F 0.08441(11) 1.13764(11) 0.12677(6) 0.0233(2) Uani 1 1 d
F43 F -0.15091(11) 1.28914(12) 0.15121(7) 0.0293(3) Uani 1 1 d
F44 F -0.11393(12) 1.14452(13) 0.41242(6) 0.0316(3) Uani 1 1 d
F45 F 0.11976(11) 0.99303(11) 0.38783(6) 0.0233(2) Uani 1 1 d
C46 C -0.2839(2) 1.2977(2) 0.29659(12) 0.0282(4) Uani 1 1 d
F47 F -0.28374(14) 1.42419(13) 0.29554(9) 0.0449(4) Uani 1 1 d
F48 F -0.34462(13) 1.24706(14) 0.36319(9) 0.0491(4) Uani 1 1 d
F49 F -0.36249(14) 1.3004(2) 0.24670(10) 0.0720(6) Uani 1 1 d
F50 F 0.40647(10) 0.68683(10) 0.21956(6) 0.0203(2) Uani 1 1 d
H51 H 0.050(2) 0.712(2) 0.0027(13) 0.025(6) Uiso 1 1 d
H52 H -0.094(3) 0.584(3) -0.0303(16) 0.049(8) Uiso 1 1 d
H53 H -0.240(2) 0.673(2) -0.0136(13) 0.032(6) Uiso 1 1 d
H54 H -0.202(2) 0.527(3) 0.0330(14) 0.035(6) Uiso 1 1 d
H55 H -0.253(2) 0.608(2) 0.1524(12) 0.022(5) Uiso 1 1 d
H56 H -0.174(2) 0.665(2) 0.2452(13) 0.024(5) Uiso 1 1 d
H57 H -0.200(2) 0.907(2) 0.2458(12) 0.021(5) Uiso 1 1 d
H58 H -0.336(2) 0.957(2) 0.3510(13) 0.025(6) Uiso 1 1 d
H59 H -0.312(3) 0.991(3) 0.4883(17) 0.059(9) Uiso 1 1 d
H61 H -0.233(3) 0.860(3) 0.5380(17) 0.052(8) Uiso 1 1 d
H62 H -0.033(2) 0.745(2) 0.4774(14) 0.029(6) Uiso 1 1 d
H63 H 0.122(2) 1.010(2) 0.0259(11) 0.017(5) Uiso 1 1 d
H64 H 0.118(2) 0.892(2) -0.0681(12) 0.025(6) Uiso 1 1 d
H65 H 0.183(2) 1.019(3) -0.1017(14) 0.033(6) Uiso 1 1 d
H66 H 0.271(2) 0.870(2) -0.0798(12) 0.022(5) Uiso 1 1 d
H67 H 0.331(2) 1.030(2) 0.0543(14) 0.027(6) Uiso 1 1 d
H68 H 0.407(2) 0.965(2) -0.0090(14) 0.034(6) Uiso 1 1 d
H69 H 0.304(2) 1.106(3) -0.0271(14) 0.036(6) Uiso 1 1 d
H70 H 0.295(2) 0.657(2) 0.0115(12) 0.016(5) Uiso 1 1 d
H71 H 0.234(2) 0.508(2) 0.1251(13) 0.025(6) Uiso 1 1 d
H72 H 0.355(2) 0.516(2) 0.1605(14) 0.028(6) Uiso 1 1 d
H73 H 0.372(2) 0.451(2) 0.0934(13) 0.031(6) Uiso 1 1 d
H74 H 0.500(3) 0.694(3) 0.0808(16) 0.042(7) Uiso 1 1 d
H75 H 0.531(2) 0.597(3) 0.0338(14) 0.032(6) Uiso 1 1 d
H76 H 0.482(2) 0.749(2) -0.0025(13) 0.026(6) Uiso 1 1 d
H77 H 0.206(2) 0.759(2) 0.4541(13) 0.030(6) Uiso 1 1 d
H78 H 0.426(3) 0.699(3) 0.4764(16) 0.051(8) Uiso 1 1 d
H79 H 0.456(3) 0.587(3) 0.4319(14) 0.038(7) Uiso 1 1 d
H80 H 0.424(2) 0.744(3) 0.3864(15) 0.041(7) Uiso 1 1 d
H81 H 0.251(2) 0.584(2) 0.5623(15) 0.036(7) Uiso 1 1 d
H82 H 0.128(3) 0.558(3) 0.5292(14) 0.038(7) Uiso 1 1 d
H83 H 0.268(2) 0.475(3) 0.5182(13) 0.029(6) Uiso 1 1 d
H84 H 0.157(2) 0.448(2) 0.4254(14) 0.032(6) Uiso 1 1 d
H85 H 0.395(3) 0.423(3) 0.4003(17) 0.054(8) Uiso 1 1 d
H86 H 0.342(3) 0.320(3) 0.3655(16) 0.055(8) Uiso 1 1 d
H87 H 0.385(2) 0.462(3) 0.3142(14) 0.035(6) Uiso 1 1 d
H88 H 0.020(2) 0.498(2) 0.3276(12) 0.023(5) Uiso 1 1 d
H89 H 0.138(2) 0.481(2) 0.2768(15) 0.028(6) Uiso 1 1 d
H90 H 0.112(2) 0.361(3) 0.3344(14) 0.034(6) Uiso 1 1 d
H91 H 0.517(2) 0.858(2) 0.2495(13) 0.025(6) Uiso 1 1 d
H92 H 0.574(2) 0.989(2) 0.2081(12) 0.024(5) Uiso 1 1 d
H93 H 0.495(2) 0.923(2) 0.1640(13) 0.027(6) Uiso 1 1 d
H94 H 0.267(2) 1.233(2) 0.1919(13) 0.030(6) Uiso 1 1 d
H95 H 0.348(2) 1.160(2) 0.1306(13) 0.024(6) Uiso 1 1 d
H96 H 0.423(2) 1.212(2) 0.1779(13) 0.033(6) Uiso 1 1 d
H97 H 0.301(2) 1.121(2) 0.3270(13) 0.027(6) Uiso 1 1 d
H98 H 0.398(2) 0.974(3) 0.3516(14) 0.035(6) Uiso 1 1 d
H99 H 0.450(2) 1.105(2) 0.3063(13) 0.029(6) Uiso 1 1 d

loop_
_atom_site_aniso_label
_atom_site_aniso_U_11
_atom_site_aniso_U_22
_atom_site_aniso_U_33
_atom_site_aniso_U_23
_atom_site_aniso_U_13
_atom_site_aniso_U_12
Ti1 0.01270(15) 0.01490(15) 0.01221(15) -0.00456(11) -0.00058(11) -0.00211(11)
P2 0.0140(2) 0.0167(2) 0.0118(2) -0.00470(16) 0.00057(15) -0.00352(16)
C3 0.0141(7) 0.0173(8) 0.0145(8) -0.0036(6) -0.0010(6) -0.0034(6)
C4 0.0192(8) 0.0201(8) 0.0134(8) -0.0055(6) -0.0001(7) -0.0035(7)
C5 0.0191(8) 0.0189(8) 0.0182(8) -0.0064(7) -0.0044(7) -0.0035(7)
C6 0.0223(9) 0.0261(10) 0.0219(9) -0.0098(8) -0.0045(8) -0.0062(8)
C7 0.0175(8) 0.0246(9) 0.0205(9) -0.0052(7) -0.0024(7) -0.0088(7)
C8 0.0181(8) 0.0239(9) 0.0147(8) -0.0051(7) 0.0009(7) -0.0065(7)
C9 0.0167(8) 0.0148(8) 0.0135(8) -0.0032(6) -0.0010(6) -0.0024(6)
N10 0.0156(7) 0.0189(7) 0.0118(6) -0.0051(5) -0.0010(5) -0.0033(6)
C11 0.0159(8) 0.0182(8) 0.0146(8) -0.0051(6) 0.0008(6) -0.0058(6)
C12 0.0179(8) 0.0226(9) 0.0173(8) -0.0044(7) -0.0022(7) -0.0022(7)
C13 0.0170(8) 0.0263(9) 0.0224(9) -0.0082(7) 0.0011(7) -0.0017(7)
C14 0.0232(9) 0.0238(9) 0.0179(8) -0.0060(7) 0.0034(7) -0.0049(7)
C15 0.0284(11) 0.0397(13) 0.0206(10) -0.0118(9) 0.0068(8) -0.0014(9)
C16 0.0255(9) 0.0207(9) 0.0125(8) -0.0031(7) -0.0009(7) -0.0047(7)
C17 0.0181(8) 0.0161(8) 0.0155(8) -0.0033(6) -0.0012(6) -0.0033(6)
P18 0.0174(2) 0.0159(2) 0.0126(2) -0.00341(16) -0.00210(16) -0.00168(16)
C19 0.0177(8) 0.0181(8) 0.0143(8) -0.0021(6) 0.0002(6) -0.0036(7)
C20 0.0260(10) 0.0258(10) 0.0157(8) -0.0027(7) -0.0015(7) -0.0067(8)
C21 0.0269(10) 0.0242(10) 0.0204(9) -0.0021(8) -0.0021(8) -0.0111(8)
C22 0.0182(8) 0.0208(9) 0.0149(8) -0.0080(7) 0.0009(7) -0.0016(7)
C23 0.0262(10) 0.0182(9) 0.0216(9) -0.0066(7) -0.0005(8) -0.0018(7)
C24 0.0180(9) 0.0275(10) 0.0280(10) -0.0118(8) 0.0041(8) -0.0019(8)
C25 0.0264(9) 0.0221(9) 0.0181(9) -0.0050(7) -0.0074(7) -0.0009(8)
C26 0.0289(11) 0.0305(11) 0.0331(11) -0.0055(9) -0.0152(9) -0.0043(9)
C27 0.0412(13) 0.0323(11) 0.0162(9) -0.0036(8) -0.0088(9) -0.0021(10)
C28 0.0251(9) 0.0163(8) 0.0188(9) -0.0031(7) -0.0007(7) -0.0037(7)
C29 0.0290(10) 0.0192(9) 0.0339(11) -0.0063(8) -0.0035(9) 0.0009(8)
C30 0.0317(11) 0.0203(10) 0.0240(10) -0.0061(8) -0.0038(8) -0.0064(8)
C31 0.0158(8) 0.0161(8) 0.0136(7) -0.0048(6) -0.0007(6) -0.0027(6)
C32 0.0175(8) 0.0186(8) 0.0181(8) -0.0041(7) -0.0029(7) -0.0053(7)
C33 0.0159(8) 0.0280(10) 0.0286(10) -0.0118(8) 0.0006(7) -0.0052(7)
C34 0.0275(10) 0.0234(10) 0.0260(10) 0.0001(8) -0.0061(8) -0.0112(8)
C35 0.0233(9) 0.0239(9) 0.0233(9) -0.0095(8) -0.0048(8) -0.0056(8)
C36 0.0182(8) 0.0140(8) 0.0181(8) -0.0052(6) -0.0006(7) -0.0043(6)
C37 0.0204(8) 0.0192(8) 0.0197(8) -0.0075(7) -0.0006(7) -0.0044(7)
C38 0.0214(9) 0.0184(8) 0.0256(9) -0.0054(7) -0.0059(7) -0.0009(7)
C39 0.0178(8) 0.0215(9) 0.0312(10) -0.0121(8) 0.0002(7) -0.0021(7)
C40 0.0249(9) 0.0234(9) 0.0213(9) -0.0119(7) 0.0053(7) -0.0071(7)
C41 0.0201(8) 0.0193(8) 0.0182(8) -0.0060(7) -0.0019(7) -0.0042(7)
F42 0.0251(5) 0.0277(6) 0.0148(5) -0.0051(4) -0.0027(4) -0.0005(4)
F43 0.0263(6) 0.0287(6) 0.0305(6) -0.0079(5) -0.0107(5) 0.0052(5)
F44 0.0322(6) 0.0398(7) 0.0234(6) -0.0171(5) 0.0081(5) -0.0043(5)
F45 0.0269(6) 0.0268(6) 0.0158(5) -0.0051(4) -0.0021(4) -0.0044(5)
C46 0.0228(9) 0.0307(10) 0.0319(10) -0.0147(9) -0.0006(8) 0.0002(8)
F47 0.0402(7) 0.0242(6) 0.0609(9) -0.0118(6) 0.0092(7) 0.0042(6)
F48 0.0298(7) 0.0420(8) 0.0574(9) -0.0018(7) 0.0178(6) 0.0019(6)
F49 0.0236(7) 0.1329(17) 0.0737(12) -0.0715(12) -0.0168(7) 0.0187(9)
F50 0.0169(5) 0.0228(5) 0.0209(5) -0.0085(4) -0.0013(4) 0.0003(4)

loop_
_atom_type_symbol
_atom_type_description
_atom_type_scat_dispersion_real
_atom_type_scat_dispersion_imag
_atom_type_scat_source
C C 0.0033 0.0016 'International Tables Vol C Tables 4.2.6.8 and 6.1.1.4'
H H 0.0000 0.0000 'International Tables Vol C Tables 4.2.6.8 and 6.1.1.4'
N N 0.0061 0.0033 'International Tables Vol C Tables 4.2.6.8 and 6.1.1.4'
F F 0.0171 0.0103 'International Tables Vol C Tables 4.2.6.8 and 6.1.1.4'
P P 0.1023 0.0942 'International Tables Vol C Tables 4.2.6.8 and 6.1.1.4'
Ti Ti 0.2776 0.4457 'International Tables Vol C Tables 4.2.6.8 and 6.1.1.4'

loop_
_geom_angle_atom_site_label_1
_geom_angle_atom_site_label_2
_geom_angle_atom_site_label_3
_geom_angle
F50 Ti1 C31 111.89(6)
F50 Ti1 N10 137.48(5)
C31 Ti1 N10 110.63(6)
F50 Ti1 P18 94.62(4)
C31 Ti1 P18 102.71(5)
N10 Ti1 P18 76.07(4)
F50 Ti1 P2 88.49(4)
C31 Ti1 P2 110.88(5)
N10 Ti1 P2 76.48(4)
P18 Ti1 P2 142.304(18)
C3 P2 C19 107.35(8)
C3 P2 C22 102.10(8)
C19 P2 C22 107.41(8)
C3 P2 Ti1 98.24(6)
C19 P2 Ti1 125.44(6)
C22 P2 Ti1 113.19(6)
C4 C3 C9 120.17(15)
C4 C3 P2 123.52(13)
C9 C3 P2 115.87(12)
C5 C4 C3 122.54(16)
C5 C4 H51 117.4(13)
C3 C4 H51 120.0(13)
C4 C5 C7 117.06(16)
C4 C5 C6 121.54(16)
C7 C5 C6 121.40(16)
C5 C6 H52 113.7(16)
C5 C6 H53 114.5(14)
H52 C6 H53 108(2)
C5 C6 H54 110.7(14)
H52 C6 H54 106(2)
H53 C6 H54 103.2(19)
C8 C7 C5 121.74(16)
C8 C7 H55 119.7(14)
C5 C7 H55 118.5(14)
C7 C8 C9 121.25(16)
C7 C8 H56 117.4(13)
C9 C8 H56 121.3(13)
C8 C9 C3 117.22(15)
C8 C9 N10 123.24(15)
C3 C9 N10 119.45(15)
C9 N10 C11 116.95(14)
C9 N10 Ti1 126.97(11)
C11 N10 Ti1 116.07(10)
C12 C11 C17 117.96(15)
C12 C11 N10 122.36(15)
C17 C11 N10 119.52(15)
C13 C12 C11 120.96(17)
C13 C12 H57 121.8(13)
C11 C12 H57 117.2(13)
C12 C13 C14 121.68(17)
C12 C13 H58 117.5(13)
C14 C13 H58 120.8(13)
C16 C14 C13 117.41(17)
C16 C14 C15 122.16(18)
C13 C14 C15 120.40(18)
C14 C15 H60 113(2)
C14 C15 H59 112.4(18)
H60 C15 H59 105(3)
C14 C15 H61 110.4(17)
H60 C15 H61 109(3)
H59 C15 H61 107(2)
C14 C16 C17 122.09(16)
C14 C16 H62 120.9(14)
C17 C16 H62 117.0(14)
C16 C17 C11 119.88(16)
C16 C17 P18 126.09(13)
C11 C17 P18 113.49(13)
C17 P18 C25 106.93(8)
C17 P18 C28 107.79(8)
C25 P18 C28 105.51(8)
C17 P18 Ti1 94.20(6)
C25 P18 Ti1 127.35(6)
C28 P18 Ti1 113.01(6)
C21 C19 C20 110.19(15)
C21 C19 P2 110.29(12)
C20 C19 P2 116.34(13)
C21 C19 H63 107.5(12)
C20 C19 H63 108.1(12)
P2 C19 H63 103.9(12)
C19 C20 H64 114.8(13)
C19 C20 H65 108.9(14)
H64 C20 H65 105.6(19)
C19 C20 H66 110.5(13)
H64 C20 H66 105.4(18)
H65 C20 H66 111.5(19)
C19 C21 H67 112.0(14)
C19 C21 H68 110.5(14)
H67 C21 H68 106(2)
C19 C21 H69 108.3(15)
H67 C21 H69 110(2)
H68 C21 H69 109(2)
C24 C22 C23 110.40(16)
C24 C22 P2 111.83(13)
C23 C22 P2 109.68(12)
C24 C22 H70 110.9(12)
C23 C22 H70 108.6(12)
P2 C22 H70 105.2(12)
C22 C23 H71 112.7(14)
C22 C23 H72 113.6(13)
H71 C23 H72 107.3(19)
C22 C23 H73 109.2(14)
H71 C23 H73 106(2)
H72 C23 H73 107.1(19)
C22 C24 H74 110.4(17)
C22 C24 H75 109.6(15)
H74 C24 H75 104(2)
C22 C24 H76 110.7(14)
H74 C24 H76 110(2)
H75 C24 H76 112(2)
C27 C25 C26 111.07(17)
C27 C25 P18 114.86(14)
C26 C25 P18 110.84(14)
C27 C25 H77 112.2(15)
C26 C25 H77 106.6(14)
P18 C25 H77 100.5(14)
C25 C26 H78 109.2(17)
C25 C26 H79 112.7(15)
H78 C26 H79 107(2)
C25 C26 H80 113.3(14)
H78 C26 H80 109(2)
H79 C26 H80 105(2)
C25 C27 H81 108.2(15)
C25 C27 H82 112.3(15)
H81 C27 H82 113(2)
C25 C27 H83 113.1(14)
H81 C27 H83 106.8(19)
H82 C27 H83 103(2)
C30 C28 C29 110.98(17)
C30 C28 P18 113.13(13)
C29 C28 P18 108.05(13)
C30 C28 H84 107.5(14)
C29 C28 H84 112.0(14)
P18 C28 H84 105.0(15)
C28 C29 H85 110.1(16)
C28 C29 H86 106.2(17)
H85 C29 H86 111(2)
C28 C29 H87 111.8(14)
H85 C29 H87 102(2)
H86 C29 H87 116(2)
C28 C30 H88 113.3(14)
C28 C30 H89 111.0(16)
H88 C30 H89 106(2)
C28 C30 H90 108.2(15)
H88 C30 H90 109(2)
H89 C30 H90 109(2)
C36 C31 C32 114.39(14)
C36 C31 Ti1 115.17(11)
C32 C31 Ti1 130.43(12)
C33 C32 C35 108.80(15)
C33 C32 C31 111.17(14)
C35 C32 C31 111.47(14)
C33 C32 C34 108.16(16)
C35 C32 C34 106.56(15)
C31 C32 C34 110.51(14)
C32 C33 H91 111.4(13)
C32 C33 H92 110.4(13)
H91 C33 H92 108.0(18)
C32 C33 H93 111.6(13)
H91 C33 H93 106.4(18)
H92 C33 H93 108.8(18)
C32 C34 H94 110.7(13)
C32 C34 H95 110.0(13)
H94 C34 H95 107.7(19)
C32 C34 H96 109.9(15)
H94 C34 H96 109(2)
H95 C34 H96 110(2)
C32 C35 H97 111.2(14)
C32 C35 H98 111.1(14)
H97 C35 H98 111.6(19)
C32 C35 H99 108.6(15)
H97 C35 H99 105.8(19)
H98 C35 H99 108.3(19)
C41 C36 C37 113.76(16)
C41 C36 C31 124.01(15)
C37 C36 C31 122.23(15)
F42 C37 C38 116.86(16)
F42 C37 C36 119.47(16)
C38 C37 C36 123.67(17)
F43 C38 C37 118.40(17)
F43 C38 C39 120.34(16)
C37 C38 C39 121.25(17)
C40 C39 C38 116.27(17)
C40 C39 C46 122.71(17)
C38 C39 C46 121.02(17)
F44 C40 C39 120.74(17)
F44 C40 C41 117.46(17)
C39 C40 C41 121.80(17)
F45 C41 C40 116.79(15)
F45 C41 C36 120.02(16)
C40 C41 C36 123.19(17)
F49 C46 F47 107.61(19)
F49 C46 F48 106.13(19)
F47 C46 F48 105.71(17)
F49 C46 C39 112.30(17)
F47 C46 C39 112.48(17)
F48 C46 C39 112.17(17)

loop_
_geom_bond_atom_site_label_1
_geom_bond_atom_site_label_2
_geom_bond_distance
Ti1 F50 1.8166(10)
Ti1 C31 1.9510(17)
Ti1 N10 2.0491(14)
Ti1 P18 2.5610(5)
Ti1 P2 2.6251(6)
P2 C3 1.8134(17)
P2 C19 1.8544(17)
P2 C22 1.8545(18)
C3 C4 1.397(2)
C3 C9 1.413(2)
C4 C5 1.387(2)
C4 H51 0.97(2)
C5 C7 1.398(3)
C5 C6 1.508(2)
C6 H52 1.00(3)
C6 H53 0.99(2)
C6 H54 0.98(3)
C7 C8 1.388(2)
C7 H55 0.91(2)
C8 C9 1.409(2)
C8 H56 0.97(2)
C9 N10 1.414(2)
N10 C11 1.421(2)
C11 C12 1.404(2)
C11 C17 1.411(2)
C12 C13 1.379(3)
C12 H57 0.95(2)
C13 C14 1.401(3)
C13 H58 0.97(2)
C14 C16 1.389(3)
C14 C15 1.506(3)
C15 H60 0.91(3)
C15 H59 0.98(3)
C15 H61 0.95(3)
C16 C17 1.396(2)
C16 H62 0.93(2)
C17 P18 1.8166(18)
P18 C25 1.8550(19)
P18 C28 1.8592(18)
C19 C21 1.524(2)
C19 C20 1.528(2)
C19 H63 0.98(2)
C20 H64 0.99(2)
C20 H65 0.99(2)
C20 H66 0.94(2)
C21 H67 0.92(2)
C21 H68 1.00(2)
C21 H69 0.96(3)
C22 C24 1.528(3)
C22 C23 1.532(3)
C22 H70 0.96(2)
C23 H71 0.93(2)
C23 H72 0.97(2)
C23 H73 0.95(2)
C24 H74 0.92(3)
C24 H75 0.94(3)
C24 H76 0.94(2)
C25 C27 1.530(3)
C25 C26 1.532(3)
C25 H77 0.93(2)
C26 H78 0.95(3)
C26 H79 0.99(3)
C26 H80 1.04(3)
C27 H81 0.96(3)
C27 H82 0.97(3)
C27 H83 0.97(2)
C28 C30 1.523(3)
C28 C29 1.536(3)
C28 H84 0.95(2)
C29 H85 1.02(3)
C29 H86 0.96(3)
C29 H87 0.99(3)
C30 H88 0.92(2)
C30 H89 0.87(3)
C30 H90 0.93(3)
C31 C36 1.493(2)
C31 C32 1.544(2)
C32 C33 1.531(3)
C32 C35 1.536(2)
C32 C34 1.545(3)
C33 H91 0.97(2)
C33 H92 0.97(2)
C33 H93 1.00(2)
C34 H94 1.00(2)
C34 H95 0.95(2)
C34 H96 0.93(3)
C35 H97 0.96(2)
C35 H98 1.01(3)
C35 H99 0.93(2)
C36 C41 1.396(2)
C36 C37 1.399(2)
C37 F42 1.345(2)
C37 C38 1.378(3)
C38 F43 1.346(2)
C38 C39 1.394(3)
C39 C40 1.380(3)
C39 C46 1.506(3)
C40 F44 1.348(2)
C40 C41 1.385(3)
C41 F45 1.347(2)
C46 F49 1.317(2)
C46 F47 1.324(2)
C46 F48 1.332(3)

loop_
_geom_torsion_atom_site_label_1
_geom_torsion_atom_site_label_2
_geom_torsion_atom_site_label_3
_geom_torsion_atom_site_label_4
_geom_torsion
F50 Ti1 P2 C3 128.84(7)
C31 Ti1 P2 C3 -118.26(8)
N10 Ti1 P2 C3 -11.03(7)
P18 Ti1 P2 C3 33.24(6)
F50 Ti1 P2 C19 -112.94(8)
C31 Ti1 P2 C19 -0.04(9)
N10 Ti1 P2 C19 107.19(8)
P18 Ti1 P2 C19 151.45(7)
F50 Ti1 P2 C22 21.84(7)
C31 Ti1 P2 C22 134.74(8)
N10 Ti1 P2 C22 -118.03(8)
P18 Ti1 P2 C22 -73.77(7)
C19 P2 C3 C4 63.41(16)
C22 P2 C3 C4 -49.39(16)
Ti1 P2 C3 C4 -165.36(14)
C19 P2 C3 C9 -124.21(13)
C22 P2 C3 C9 122.99(13)
Ti1 P2 C3 C9 7.01(13)
C9 C3 C4 C5 1.1(3)
P2 C3 C4 C5 173.15(14)
C3 C4 C5 C7 -1.3(3)
C3 C4 C5 C6 179.63(17)
C4 C5 C7 C8 0.4(3)
C6 C5 C7 C8 179.53(17)
C5 C7 C8 C9 0.6(3)
C7 C8 C9 C3 -0.8(3)
C7 C8 C9 N10 -177.28(16)
C4 C3 C9 C8 0.0(2)
P2 C3 C9 C8 -172.69(13)
C4 C3 C9 N10 176.60(15)
P2 C3 C9 N10 4.0(2)
C8 C9 N10 C11 -20.9(2)
C3 C9 N10 C11 162.69(15)
C8 C9 N10 Ti1 157.55(13)
C3 C9 N10 Ti1 -18.9(2)
F50 Ti1 N10 C9 -54.77(16)
C31 Ti1 N10 C9 125.17(14)
P18 Ti1 N10 C9 -136.27(14)
P2 Ti1 N10 C9 17.64(12)
F50 Ti1 N10 C11 123.68(12)
C31 Ti1 N10 C11 -56.39(13)
P18 Ti1 N10 C11 42.17(11)
P2 Ti1 N10 C11 -163.91(12)
C9 N10 C11 C12 -46.2(2)
Ti1 N10 C11 C12 135.21(14)
C9 N10 C11 C17 138.52(16)
Ti1 N10 C11 C17 -40.08(19)
C17 C11 C12 C13 -0.4(3)
N10 C11 C12 C13 -175.77(16)
C11 C12 C13 C14 1.5(3)
C12 C13 C14 C16 -1.2(3)
C12 C13 C14 C15 176.98(19)
C13 C14 C16 C17 -0.1(3)
C15 C14 C16 C17 -178.29(18)
C14 C16 C17 C11 1.2(3)
C14 C16 C17 P18 172.20(14)
C12 C11 C17 C16 -0.9(2)
N10 C11 C17 C16 174.60(15)
C12 C11 C17 P18 -172.99(13)
N10 C11 C17 P18 2.5(2)
C16 C17 P18 C25 -15.69(18)
C11 C17 P18 C25 155.82(13)
C16 C17 P18 C28 97.34(17)
C11 C17 P18 C28 -91.15(14)
C16 C17 P18 Ti1 -146.86(15)
C11 C17 P18 Ti1 24.65(13)
F50 Ti1 P18 C17 -170.17(6)
C31 Ti1 P18 C17 76.14(8)
N10 Ti1 P18 C17 -32.29(7)
P2 Ti1 P18 C17 -76.65(6)
F50 Ti1 P18 C25 74.77(9)
C31 Ti1 P18 C25 -38.91(10)
N10 Ti1 P18 C25 -147.35(9)
P2 Ti1 P18 C25 168.29(8)
F50 Ti1 P18 C28 -58.82(7)
C31 Ti1 P18 C28 -172.51(8)
N10 Ti1 P18 C28 79.06(8)
P2 Ti1 P18 C28 34.69(7)
C3 P2 C19 C21 165.80(13)
C22 P2 C19 C21 -85.05(14)
Ti1 P2 C19 C21 51.81(15)
C3 P2 C19 C20 -67.79(15)
C22 P2 C19 C20 41.36(15)
Ti1 P2 C19 C20 178.22(11)
C3 P2 C22 C24 -179.28(13)
C19 P2 C22 C24 67.97(15)
Ti1 P2 C22 C24 -74.72(14)
C3 P2 C22 C23 -56.45(14)
C19 P2 C22 C23 -169.20(12)
Ti1 P2 C22 C23 48.11(14)
C17 P18 C25 C27 82.31(16)
C28 P18 C25 C27 -32.26(17)
Ti1 P18 C25 C27 -168.49(12)
C17 P18 C25 C26 -150.79(14)
C28 P18 C25 C26 94.63(15)
Ti1 P18 C25 C26 -41.59(17)
C17 P18 C28 C30 49.11(16)
C25 P18 C28 C30 163.09(14)
Ti1 P18 C28 C30 -53.60(15)
C17 P18 C28 C29 172.38(13)
C25 P18 C28 C29 -73.64(15)
Ti1 P18 C28 C29 69.68(14)
F50 Ti1 C31 C36 -174.89(11)
N10 Ti1 C31 C36 5.16(14)
P18 Ti1 C31 C36 -74.54(12)
P2 Ti1 C31 C36 88.05(12)
F50 Ti1 C31 C32 4.30(17)
N10 Ti1 C31 C32 -175.65(14)
P18 Ti1 C31 C32 104.65(14)
P2 Ti1 C31 C32 -92.76(15)
C36 C31 C32 C33 -174.43(15)
Ti1 C31 C32 C33 6.4(2)
C36 C31 C32 C35 63.99(19)
Ti1 C31 C32 C35 -115.21(16)
C36 C31 C32 C34 -54.31(19)
Ti1 C31 C32 C34 126.49(16)
C32 C31 C36 C41 -85.0(2)
Ti1 C31 C36 C41 94.35(18)
C32 C31 C36 C37 95.44(19)
Ti1 C31 C36 C37 -85.23(18)
C41 C36 C37 F42 178.29(15)
C31 C36 C37 F42 -2.1(2)
C41 C36 C37 C38 -0.8(3)
C31 C36 C37 C38 178.77(16)
F42 C37 C38 F43 -0.8(2)
C36 C37 C38 F43 178.39(16)
F42 C37 C38 C39 179.93(16)
C36 C37 C38 C39 -0.9(3)
F43 C38 C39 C40 -176.66(16)
C37 C38 C39 C40 2.6(3)
F43 C38 C39 C46 4.3(3)
C37 C38 C39 C46 -176.41(17)
C38 C39 C40 F44 176.77(16)
C46 C39 C40 F44 -4.2(3)
C38 C39 C40 C41 -2.7(3)
C46 C39 C40 C41 176.36(17)
F44 C40 C41 F45 1.3(2)
C39 C40 C41 F45 -179.30(16)
F44 C40 C41 C36 -178.48(16)
C39 C40 C41 C36 1.0(3)
C37 C36 C41 F45 -178.90(15)
C31 C36 C41 F45 1.5(3)
C37 C36 C41 C40 0.8(2)
C31 C36 C41 C40 -178.78(16)
C40 C39 C46 F49 -145.9(2)
C38 C39 C46 F49 33.1(3)
C40 C39 C46 F47 92.6(2)
C38 C39 C46 F47 -88.5(2)
C40 C39 C46 F48 -26.4(3)
C38 C39 C46 F48 152.53(18)
